data_4084559
loop_
_publ_author_name
'Hameury, Sophie'
'de Fr\'emont, Pierre'
'Breuil, Pierre-Alain R.'
'Olivier-Bourbigou, H\'el\`ene'
'Braunstein, Pierre'

_publ_section_title
;
 Bis(ether-functionalized NHC) Nickel(II)
 Complexes,TranstoCisIsomerization Triggered by Water Coordination, and
 Catalytic Ethylene Oligomerization
;
_journal_issue 11
_journal_name_full Organometallics
_journal_page_first 2183
_journal_paper_doi 10.1021/om5008506
_journal_volume 34
_journal_year 2015
_chemical_formula_moiety 'C30 H44 N4 Ni O4, 2(F6 P), C4 H10 O '
_chemical_formula_sum 'C34 H54 F12 N4 Ni O5 P2'
_chemical_formula_weight 947.46
_chemical_name_common (IMesOEt)2Ni(H2O)2(PF6)2(Et2O)
_space_group_IT_number 15
_symmetry_cell_setting monoclinic
_symmetry_Int_Tables_number 15
_symmetry_space_group_name_Hall '-C 2yc'
_symmetry_space_group_name_H-M 'C 1 2/c 1'
_atom_sites_solution_hydrogens geom
_atom_sites_solution_primary direct
_atom_sites_solution_secondary difmap
_audit_creation_method SHELXL-97
_cell_angle_alpha 90.00
_cell_angle_beta 104.354(2)
_cell_angle_gamma 90.00
_cell_formula_units_Z 4
_cell_length_a 17.0223(7)
_cell_length_b 16.8551(6)
_cell_length_c 15.9793(4)
_cell_measurement_reflns_used 12225
_cell_measurement_temperature 233(2)
_cell_measurement_theta_max 27.485
_cell_measurement_theta_min 0.998
_cell_volume 4441.5(3)
_computing_cell_refinement 'HKL Scalepack (Otwinowski & Minor 1997)'
_computing_data_collection 'Collect (Bruker AXS BV, 1997-2004)'
_computing_data_reduction 'HKL Denzo and Scalepack (Otwinowski & Minor 1997)'
_computing_molecular_graphics 'Ortep-3 for Windows (Farrugia, 1997)'
_computing_publication_material 'WinGX publication routines (Farrugia, 1999)'
_computing_structure_refinement 'SHELXL-97 (Sheldrick, 2008)'
_diffrn_ambient_temperature 233(2)
_diffrn_detector_area_resol_mean 9
_diffrn_measured_fraction_theta_full 0.998
_diffrn_measured_fraction_theta_max 0.998
_diffrn_measurement_device_type KappaCCD
_diffrn_measurement_method 'CCD rotation images, thick slices'
_diffrn_radiation_monochromator graphite
_diffrn_radiation_probe x-ray
_diffrn_radiation_type MoK\a
_diffrn_radiation_wavelength 0.71073
_diffrn_reflns_av_R_equivalents 0.0599
_diffrn_reflns_av_unetI/netI 0.0511
_diffrn_reflns_limit_h_max 20
_diffrn_reflns_limit_h_min -20
_diffrn_reflns_limit_k_max 20
_diffrn_reflns_limit_k_min -20
_diffrn_reflns_limit_l_max 19
_diffrn_reflns_limit_l_min -19
_diffrn_reflns_number 20268
_diffrn_reflns_theta_full 26.00
_diffrn_reflns_theta_max 26.00
_diffrn_reflns_theta_min 2.35
_diffrn_source 'fine-focus sealed tube'
_exptl_absorpt_coefficient_mu 0.601
_exptl_absorpt_correction_T_max 0.8057
_exptl_absorpt_correction_T_min 0.6921
_exptl_absorpt_correction_type multi-scan
_exptl_absorpt_process_details
;
[c.f. r.h. blessing, acta cryst. (1995), a51, 33-38]
;
_exptl_crystal_colour Yellow
_exptl_crystal_density_diffrn 1.417
_exptl_crystal_density_method 'not measured'
_exptl_crystal_description Prism
_exptl_crystal_F_000 1968
_exptl_crystal_recrystallization_method 'Acetone - Ether'
_exptl_crystal_size_max 0.40
_exptl_crystal_size_mid 0.31
_exptl_crystal_size_min 0.22
_refine_diff_density_max 1.156
_refine_diff_density_min -1.168
_refine_diff_density_rms 0.143
_refine_ls_extinction_method none
_refine_ls_goodness_of_fit_ref 1.052
_refine_ls_hydrogen_treatment mixed
_refine_ls_matrix_type full
_refine_ls_number_parameters 268
_refine_ls_number_reflns 4368
_refine_ls_number_restraints 95
_refine_ls_restrained_S_all 1.080
_refine_ls_R_factor_all 0.1259
_refine_ls_R_factor_gt 0.0956
_refine_ls_shift/su_max 0.002
_refine_ls_shift/su_mean 0.000
_refine_ls_structure_factor_coef Fsqd
_refine_ls_weighting_details 'calc w=1/[\s^2^(Fo^2^)+(0.1733P)^2^+19.7976P] where P=(Fo^2^+2Fc^2^)/3'
_refine_ls_weighting_scheme calc
_refine_ls_wR_factor_gt 0.2756
_refine_ls_wR_factor_ref 0.2951
_reflns_number_gt 3146
_reflns_number_total 4368
_reflns_threshold_expression >2sigma(I)
_cod_data_source_file om5008506_si_002.cif
_cod_data_source_block compound_27-Et2O
_cod_depositor_comments 'Adding full bibliography for 4084545--4084559.cif.'
_cod_original_sg_symbol_H-M 'C 2/c'
_cod_database_code 4084559

loop_
_symmetry_equiv_pos_as_xyz
'x, y, z'
'-x, y, -z+1/2'
'x+1/2, y+1/2, z'
'-x+1/2, y+1/2, -z+1/2'
'-x, -y, -z'
'x, -y, z-1/2'
'-x+1/2, -y+1/2, -z'
'x+1/2, -y+1/2, z-1/2'

loop_
_atom_site_label
_atom_site_type_symbol
_atom_site_fract_x
_atom_site_fract_y
_atom_site_fract_z
_atom_site_U_iso_or_equiv
_atom_site_adp_type
_atom_site_occupancy
_atom_site_symmetry_multiplicity
_atom_site_calc_flag
_atom_site_refinement_flags
_atom_site_disorder_assembly
_atom_site_disorder_group
C1 C 0.9193(3) 0.2188(3) 0.2221(3) 0.0367(11) Uani 1 1 d . . .
C2 C 0.8336(4) 0.1254(4) 0.1526(4) 0.0516(15) Uani 1 1 d . . .
H2 H 0.8087 0.0887 0.1110 0.062 Uiso 1 1 calc R . .
C3 C 0.8108(4) 0.1443(4) 0.2237(4) 0.0506(14) Uani 1 1 d . . .
H3 H 0.7677 0.1224 0.2419 0.061 Uiso 1 1 calc R . .
C4 C 0.8519(4) 0.2454(4) 0.3417(4) 0.0487(14) Uani 1 1 d . . .
H4A H 0.8977 0.2805 0.3626 0.058 Uiso 1 1 calc R . .
H4B H 0.8504 0.2079 0.3873 0.058 Uiso 1 1 calc R . .
C5 C 0.7748(4) 0.2933(4) 0.3210(4) 0.0547(16) Uani 1 1 d . . .
H5A H 0.7284 0.2583 0.3028 0.066 Uiso 1 1 calc R . .
H5B H 0.7694 0.3218 0.3720 0.066 Uiso 1 1 calc R . .
C6 C 0.7052(5) 0.3926(6) 0.2266(7) 0.097(3) Uani 1 1 d . . .
H6A H 0.6598 0.3572 0.2105 0.146 Uiso 1 1 calc R . .
H6B H 0.7081 0.4247 0.1778 0.146 Uiso 1 1 calc R . .
H6C H 0.6988 0.4261 0.2730 0.146 Uiso 1 1 calc R . .
C8 C 0.9403(3) 0.1742(3) 0.0814(3) 0.0422(12) Uani 1 1 d . . .
C9 C 0.9200(4) 0.2366(4) 0.0219(4) 0.0526(15) Uani 1 1 d . . .
C10 C 0.9598(4) 0.2384(4) -0.0454(4) 0.0582(16) Uani 1 1 d . . .
H10 H 0.9490 0.2800 -0.0849 0.070 Uiso 1 1 calc R . .
C11 C 1.0144(4) 0.1804(5) -0.0547(4) 0.0596(17) Uani 1 1 d . . .
C12 C 1.0305(4) 0.1200(4) 0.0043(4) 0.0534(15) Uani 1 1 d . . .
H12 H 1.0674 0.0811 -0.0017 0.064 Uiso 1 1 calc R . .
C13 C 0.9939(4) 0.1143(4) 0.0730(3) 0.0461(13) Uani 1 1 d . . .
C14 C 0.8583(5) 0.2993(4) 0.0265(5) 0.0669(19) Uani 1 1 d . . .
H14A H 0.8207 0.2788 0.0570 0.100 Uiso 1 1 calc R . .
H14B H 0.8296 0.3143 -0.0309 0.100 Uiso 1 1 calc R . .
H14C H 0.8853 0.3449 0.0565 0.100 Uiso 1 1 calc R . .
C15 C 1.0578(6) 0.1880(6) -0.1264(5) 0.087(3) Uani 1 1 d . . .
H15A H 1.0211 0.2092 -0.1771 0.130 Uiso 1 1 calc R . .
H15B H 1.0762 0.1367 -0.1393 0.130 Uiso 1 1 calc R . .
H15C H 1.1034 0.2229 -0.1083 0.130 Uiso 1 1 calc R . .
C16 C 1.0136(5) 0.0469(4) 0.1372(4) 0.0583(17) Uani 1 1 d . . .
H16A H 1.0412 0.0673 0.1928 0.087 Uiso 1 1 calc R . .
H16B H 1.0477 0.0091 0.1183 0.087 Uiso 1 1 calc R . .
H16C H 0.9642 0.0214 0.1413 0.087 Uiso 1 1 calc R . .
C18 C 0.9740(6) 0.4312(5) 0.8129(6) 0.080(2) Uani 1 1 d . . .
H18A H 1.0185 0.3981 0.8436 0.096 Uiso 1 1 calc R . .
H18B H 0.9300 0.3968 0.7840 0.096 Uiso 1 1 calc R . .
C17 C 0.9470(8) 0.4821(7) 0.8741(7) 0.122(4) Uani 1 1 d . . .
H17A H 0.8893 0.4894 0.8553 0.182 Uiso 1 1 calc R . .
H17B H 0.9735 0.5327 0.8772 0.182 Uiso 1 1 calc R . .
H17C H 0.9603 0.4578 0.9302 0.182 Uiso 1 1 calc R . .
N1 N 0.8628(3) 0.2023(3) 0.2656(3) 0.0412(10) Uani 1 1 d . . .
N2 N 0.9018(3) 0.1711(3) 0.1521(3) 0.0412(10) Uani 1 1 d . . .
O1 O 0.7773(3) 0.3480(3) 0.2536(3) 0.0621(12) Uani 1 1 d . . .
O2 O 1.0796(3) 0.3787(3) 0.2788(4) 0.0576(12) Uani 1 1 d D . .
O3 O 1.0000 0.4784(4) 0.7500 0.0625(17) Uani 1 2 d S . .
Ni1 Ni 1.0000 0.29704(5) 0.2500 0.0365(4) Uani 1 2 d S . .
P1 P 0.7294(8) 0.9494(9) 0.9492(9) 0.0706(12) Uani 0.288(5) 1 d PD A 1
F2A F 0.7895(12) 0.9257(12) 0.8918(14) 0.1270(14) Uani 0.288(5) 1 d PD A 1
F3A F 0.6664(11) 0.9744(12) 0.9989(12) 0.1270(14) Uani 0.288(5) 1 d PD A 1
F4A F 0.7905(14) 0.9267(16) 1.0381(14) 0.1270(14) Uani 0.288(5) 1 d PD A 1
F5A F 0.7720(11) 1.0300(11) 0.9652(12) 0.1270(14) Uani 0.288(5) 1 d PD A 1
F6A F 0.6881(12) 0.8665(11) 0.9295(14) 0.1270(14) Uani 0.288(5) 1 d PD A 1
F1A F 0.6717(11) 0.9819(12) 0.8626(11) 0.1270(14) Uani 0.288(5) 1 d PD A 1
P2 P 0.7160(3) 0.9336(3) 0.9508(4) 0.0706(12) Uani 0.712(5) 1 d PD A 2
F1B F 0.7511(6) 0.9660(6) 1.0427(5) 0.1270(14) Uani 0.712(5) 1 d PD A 2
F2B F 0.6815(5) 0.8922(5) 0.8579(5) 0.1270(14) Uani 0.712(5) 1 d PD A 2
F3B F 0.7653(5) 0.8526(5) 0.9803(5) 0.1270(14) Uani 0.712(5) 1 d PD A 2
F4B F 0.7935(6) 0.9608(6) 0.9171(6) 0.1270(14) Uani 0.712(5) 1 d PD A 2
F5B F 0.6641(6) 1.0082(5) 0.9153(6) 0.1270(14) Uani 0.712(5) 1 d PD A 2
F6B F 0.6418(5) 0.8975(6) 0.9786(6) 0.1270(14) Uani 0.712(5) 1 d PD A 2
H2X H 1.066(4) 0.423(3) 0.290(4) 0.06(2) Uiso 1 1 d D . .
H2Y H 1.126(4) 0.371(6) 0.276(6) 0.10(3) Uiso 1 1 d D . .

loop_
_atom_site_aniso_label
_atom_site_aniso_U_11
_atom_site_aniso_U_22
_atom_site_aniso_U_33
_atom_site_aniso_U_23
_atom_site_aniso_U_13
_atom_site_aniso_U_12
C1 0.042(3) 0.032(3) 0.034(3) 0.003(2) 0.004(2) 0.003(2)
C2 0.051(3) 0.042(3) 0.059(4) -0.003(3) 0.008(3) -0.011(3)
C3 0.047(3) 0.049(3) 0.055(3) 0.005(3) 0.011(3) -0.010(3)
C4 0.055(4) 0.054(4) 0.039(3) 0.003(3) 0.016(3) 0.001(3)
C5 0.055(4) 0.060(4) 0.055(4) 0.007(3) 0.025(3) 0.005(3)
C6 0.069(5) 0.104(7) 0.121(8) 0.047(6) 0.028(5) 0.033(5)
C8 0.045(3) 0.044(3) 0.034(3) -0.005(2) 0.004(2) -0.006(2)
C9 0.053(4) 0.058(4) 0.042(3) 0.000(3) 0.002(3) 0.002(3)
C10 0.070(4) 0.065(4) 0.038(3) 0.007(3) 0.010(3) -0.003(3)
C11 0.063(4) 0.078(5) 0.038(3) -0.004(3) 0.012(3) -0.008(3)
C12 0.054(4) 0.058(4) 0.044(3) -0.013(3) 0.005(3) 0.003(3)
C13 0.054(3) 0.046(3) 0.036(3) -0.011(2) 0.006(2) -0.001(3)
C14 0.066(4) 0.073(5) 0.061(4) 0.019(3) 0.014(3) 0.018(4)
C15 0.090(6) 0.123(7) 0.056(4) 0.004(4) 0.035(4) 0.009(5)
C16 0.081(5) 0.043(3) 0.047(3) -0.005(3) 0.007(3) 0.004(3)
C18 0.095(6) 0.060(5) 0.079(5) 0.024(4) 0.011(5) -0.009(4)
C17 0.163(11) 0.120(9) 0.105(8) 0.037(7) 0.078(8) 0.024(8)
N1 0.043(2) 0.038(2) 0.042(2) 0.0033(19) 0.010(2) -0.0026(19)
N2 0.042(3) 0.039(2) 0.042(2) -0.0004(19) 0.009(2) -0.004(2)
O1 0.053(3) 0.066(3) 0.074(3) 0.022(2) 0.027(2) 0.012(2)
O2 0.045(3) 0.035(2) 0.094(4) -0.007(2) 0.018(2) -0.0027(19)
O3 0.072(4) 0.042(3) 0.074(4) 0.000 0.019(3) 0.000
Ni1 0.0358(6) 0.0306(6) 0.0429(6) 0.000 0.0095(4) 0.000
P1 0.065(2) 0.084(3) 0.0645(13) 0.0143(16) 0.0199(14) 0.0174(19)
F2A 0.122(3) 0.137(3) 0.121(3) 0.024(2) 0.027(2) 0.025(2)
F3A 0.122(3) 0.137(3) 0.121(3) 0.024(2) 0.027(2) 0.025(2)
F4A 0.122(3) 0.137(3) 0.121(3) 0.024(2) 0.027(2) 0.025(2)
F5A 0.122(3) 0.137(3) 0.121(3) 0.024(2) 0.027(2) 0.025(2)
F6A 0.122(3) 0.137(3) 0.121(3) 0.024(2) 0.027(2) 0.025(2)
F1A 0.122(3) 0.137(3) 0.121(3) 0.024(2) 0.027(2) 0.025(2)
P2 0.065(2) 0.084(3) 0.0645(13) 0.0143(16) 0.0199(14) 0.0174(19)
F1B 0.122(3) 0.137(3) 0.121(3) 0.024(2) 0.027(2) 0.025(2)
F2B 0.122(3) 0.137(3) 0.121(3) 0.024(2) 0.027(2) 0.025(2)
F3B 0.122(3) 0.137(3) 0.121(3) 0.024(2) 0.027(2) 0.025(2)
F4B 0.122(3) 0.137(3) 0.121(3) 0.024(2) 0.027(2) 0.025(2)
F5B 0.122(3) 0.137(3) 0.121(3) 0.024(2) 0.027(2) 0.025(2)
F6B 0.122(3) 0.137(3) 0.121(3) 0.024(2) 0.027(2) 0.025(2)

loop_
_atom_type_symbol
_atom_type_description
_atom_type_scat_dispersion_real
_atom_type_scat_dispersion_imag
_atom_type_scat_source
C C 0.0033 0.0016 'International Tables Vol C Tables 4.2.6.8 and 6.1.1.4'
H H 0.0000 0.0000 'International Tables Vol C Tables 4.2.6.8 and 6.1.1.4'
N N 0.0061 0.0033 'International Tables Vol C Tables 4.2.6.8 and 6.1.1.4'
O O 0.0106 0.0060 'International Tables Vol C Tables 4.2.6.8 and 6.1.1.4'
F F 0.0171 0.0103 'International Tables Vol C Tables 4.2.6.8 and 6.1.1.4'
P P 0.1023 0.0942 'International Tables Vol C Tables 4.2.6.8 and 6.1.1.4'
Ni Ni 0.3393 1.1124 'International Tables Vol C Tables 4.2.6.8 and 6.1.1.4'

loop_
_geom_angle_atom_site_label_1
_geom_angle_atom_site_label_2
_geom_angle_atom_site_label_3
_geom_angle
_geom_angle_site_symmetry_1
_geom_angle_site_symmetry_3
N2 C1 N1 105.3(5) . .
N2 C1 Ni1 127.9(4) . .
N1 C1 Ni1 126.6(4) . .
C3 C2 N2 107.0(5) . .
C3 C2 H2 126.5 . .
N2 C2 H2 126.5 . .
C2 C3 N1 107.4(5) . .
C2 C3 H3 126.3 . .
N1 C3 H3 126.3 . .
N1 C4 C5 111.5(5) . .
N1 C4 H4A 109.3 . .
C5 C4 H4A 109.3 . .
N1 C4 H4B 109.3 . .
C5 C4 H4B 109.3 . .
H4A C4 H4B 108.0 . .
O1 C5 C4 109.0(5) . .
O1 C5 H5A 109.9 . .
C4 C5 H5A 109.9 . .
O1 C5 H5B 109.9 . .
C4 C5 H5B 109.9 . .
H5A C5 H5B 108.3 . .
O1 C6 H6A 109.5 . .
O1 C6 H6B 109.5 . .
H6A C6 H6B 109.5 . .
O1 C6 H6C 109.5 . .
H6A C6 H6C 109.5 . .
H6B C6 H6C 109.5 . .
C13 C8 C9 122.5(5) . .
C13 C8 N2 119.1(5) . .
C9 C8 N2 118.4(5) . .
C8 C9 C10 116.8(6) . .
C8 C9 C14 123.5(6) . .
C10 C9 C14 119.8(6) . .
C11 C10 C9 122.1(6) . .
C11 C10 H10 118.9 . .
C9 C10 H10 118.9 . .
C12 C11 C10 118.4(6) . .
C12 C11 C15 122.2(7) . .
C10 C11 C15 119.3(7) . .
C11 C12 C13 122.8(6) . .
C11 C12 H12 118.6 . .
C13 C12 H12 118.6 . .
C8 C13 C12 117.3(6) . .
C8 C13 C16 121.3(5) . .
C12 C13 C16 121.3(6) . .
C9 C14 H14A 109.5 . .
C9 C14 H14B 109.5 . .
H14A C14 H14B 109.5 . .
C9 C14 H14C 109.5 . .
H14A C14 H14C 109.5 . .
H14B C14 H14C 109.5 . .
C11 C15 H15A 109.5 . .
C11 C15 H15B 109.5 . .
H15A C15 H15B 109.5 . .
C11 C15 H15C 109.5 . .
H15A C15 H15C 109.5 . .
H15B C15 H15C 109.5 . .
C13 C16 H16A 109.5 . .
C13 C16 H16B 109.5 . .
H16A C16 H16B 109.5 . .
C13 C16 H16C 109.5 . .
H16A C16 H16C 109.5 . .
H16B C16 H16C 109.5 . .
O3 C18 C17 110.3(7) . .
O3 C18 H18A 109.6 . .
C17 C18 H18A 109.6 . .
O3 C18 H18B 109.6 . .
C17 C18 H18B 109.6 . .
H18A C18 H18B 108.1 . .
C18 C17 H17A 109.5 . .
C18 C17 H17B 109.5 . .
H17A C17 H17B 109.5 . .
C18 C17 H17C 109.5 . .
H17A C17 H17C 109.5 . .
H17B C17 H17C 109.5 . .
C1 N1 C3 110.5(5) . .
C1 N1 C4 125.3(5) . .
C3 N1 C4 123.8(5) . .
C1 N2 C2 109.7(5) . .
C1 N2 C8 125.3(5) . .
C2 N2 C8 124.4(5) . .
C6 O1 C5 112.9(5) . .
Ni1 O2 H2X 120(5) . .
Ni1 O2 H2Y 121(7) . .
H2X O2 H2Y 119(9) . .
C18 O3 C18 112.7(9) 2_756 .
C1 Ni1 C1 90.7(3) 2_755 .
C1 Ni1 O2 90.9(2) 2_755 .
C1 Ni1 O2 178.3(2) . .
C1 Ni1 O2 178.3(2) 2_755 2_755
C1 Ni1 O2 90.9(2) . 2_755
O2 Ni1 O2 87.5(3) . 2_755
F5A P1 F3A 91.9(8) . .
F5A P1 F6A 177.3(10) . .
F3A P1 F6A 90.7(8) . .
F5A P1 F1A 90.3(9) . .
F3A P1 F1A 89.8(9) . .
F6A P1 F1A 89.0(9) . .
F5A P1 F2A 88.5(8) . .
F3A P1 F2A 175.8(13) . .
F6A P1 F2A 88.9(8) . .
F1A P1 F2A 86.1(9) . .
F5A P1 F4A 83.5(14) . .
F3A P1 F4A 89.4(14) . .
F6A P1 F4A 97.2(15) . .
F1A P1 F4A 173.7(15) . .
F2A P1 F4A 94.8(14) . .
F1B P2 F5B 96.4(6) . .
F1B P2 F6B 90.9(5) . .
F5B P2 F6B 89.6(6) . .
F1B P2 F4B 93.6(5) . .
F5B P2 F4B 95.0(6) . .
F6B P2 F4B 173.2(7) . .
F1B P2 F3B 88.3(5) . .
F5B P2 F3B 175.1(6) . .
F6B P2 F3B 89.1(5) . .
F4B P2 F3B 85.9(5) . .
F1B P2 F2B 175.0(6) . .
F5B P2 F2B 88.3(5) . .
F6B P2 F2B 87.6(5) . .
F4B P2 F2B 87.5(5) . .
F3B P2 F2B 87.0(5) . .

loop_
_geom_bond_atom_site_label_1
_geom_bond_atom_site_label_2
_geom_bond_distance
_geom_bond_site_symmetry_2
C1 N2 1.349(7) .
C1 N1 1.349(7) .
C1 Ni1 1.876(5) .
C2 C3 1.326(9) .
C2 N2 1.395(7) .
C2 H2 0.9300 .
C3 N1 1.376(7) .
C3 H3 0.9300 .
C4 N1 1.467(7) .
C4 C5 1.506(8) .
C4 H4A 0.9700 .
C4 H4B 0.9700 .
C5 O1 1.426(7) .
C5 H5A 0.9700 .
C5 H5B 0.9700 .
C6 O1 1.411(9) .
C6 H6A 0.9600 .
C6 H6B 0.9600 .
C6 H6C 0.9600 .
C8 C13 1.390(8) .
C8 C9 1.402(9) .
C8 N2 1.441(7) .
C9 C10 1.407(9) .
C9 C14 1.504(9) .
C10 C11 1.383(10) .
C10 H10 0.9300 .
C11 C12 1.369(10) .
C11 C15 1.513(10) .
C12 C13 1.392(9) .
C12 H12 0.9300 .
C13 C16 1.513(9) .
C14 H14A 0.9600 .
C14 H14B 0.9600 .
C14 H14C 0.9600 .
C15 H15A 0.9600 .
C15 H15B 0.9600 .
C15 H15C 0.9600 .
C16 H16A 0.9600 .
C16 H16B 0.9600 .
C16 H16C 0.9600 .
C18 O3 1.434(8) .
C18 C17 1.460(14) .
C18 H18A 0.9700 .
C18 H18B 0.9700 .
C17 H17A 0.9600 .
C17 H17B 0.9600 .
C17 H17C 0.9600 .
O2 Ni1 1.907(4) .
O2 H2X 0.82(5) .
O2 H2Y 0.82(5) .
O3 C18 1.434(8) 2_756
Ni1 C1 1.876(5) 2_755
Ni1 O2 1.907(4) 2_755
P1 F5A 1.530(17) .
P1 F3A 1.543(16) .
P1 F6A 1.561(16) .
P1 F1A 1.583(16) .
P1 F2A 1.585(16) .
P1 F4A 1.586(16) .
P2 F1B 1.542(9) .
P2 F5B 1.560(9) .
P2 F6B 1.563(9) .
P2 F4B 1.609(9) .
P2 F3B 1.612(9) .
P2 F2B 1.613(9) .
